data_2007106
loop_
_publ_author_name
'Spicer, Mark D.'

_publ_section_title <i>cis</i>-Dichloro(2-diphenylphosphinoethylamine-<i>N</i>,<i>P</i>)palladium(II)
_journal_issue 3
_journal_name_full 'Acta Crystallographica Section C'
_journal_page_first 308
_journal_page_last 310
_journal_paper_doi 10.1107/S0108270197016752
_journal_volume 54
_journal_year 1998
_chemical_formula_iupac '[Pd Cl2 (C14 H16 N1 P1)]'
_chemical_formula_moiety 'C14 H16 Cl2 N1 P1 Pd1'
_chemical_formula_structural 'Pd1 (C14 H16 N1 P1) Cl2'
_chemical_formula_sum 'C14 H16 Cl2 N P Pd'
_chemical_formula_weight 406.57
_space_group_IT_number 2
_symmetry_cell_setting triclinic
_symmetry_space_group_name_Hall '-P 1'
_symmetry_space_group_name_H-M 'P -1'
_audit_creation_method 'from TEXRAY.INF file'
_cell_angle_alpha 74.02(2)
_cell_angle_beta 85.21(3)
_cell_angle_gamma 89.39(2)
_cell_formula_units_Z 4
_cell_length_a 8.082(2)
_cell_length_b 12.554(2)
_cell_length_c 16.724(5)
_cell_measurement_reflns_used 23
_cell_measurement_temperature 295.2
_cell_measurement_theta_max 18.9
_cell_measurement_theta_min 16.2
_cell_volume 1625.4(7)
_computing_cell_refinement 'MSC/AFC Diffractometer Control Software'
_computing_data_collection
;
MSC/AFC Diffractometer Control Software
(Molecular Structure Corporation, 1988)
;
_computing_data_reduction 'TEXSAN (Molecular Structure Corporation, 1985, 1992)'
_computing_publication_material TEXSAN
_computing_structure_refinement TEXSAN
_computing_structure_solution 'PATTY in DIRDIF92 (Beurskens et al., 1992)'
_diffrn_ambient_temperature 295.2
_diffrn_measurement_device 'Rigaku AFC7S'
_diffrn_measurement_method '\w scans with profile analysis'
_diffrn_radiation_monochromator graphite
_diffrn_radiation_source 'X-ray tube'
_diffrn_radiation_type MoK\a
_diffrn_radiation_wavelength 0.71069
_diffrn_reflns_av_R_equivalents 0.015
_diffrn_reflns_av_sigmaI/netI 0.050
_diffrn_reflns_limit_h_max 9
_diffrn_reflns_limit_h_min 0
_diffrn_reflns_limit_k_max 15
_diffrn_reflns_limit_k_min -15
_diffrn_reflns_limit_l_max 20
_diffrn_reflns_limit_l_min -20
_diffrn_reflns_number 6862
_diffrn_reflns_theta_max 26.02
_diffrn_reflns_theta_min 2.5
_diffrn_standards_decay_% none
_diffrn_standards_interval_count 150
_diffrn_standards_number 3
_exptl_absorpt_coefficient_mu 1.555
_exptl_absorpt_correction_T_max 0.925
_exptl_absorpt_correction_T_min 0.738
_exptl_absorpt_correction_type 'empirical \y scans (North et al., 1968)'
_exptl_crystal_colour yellow
_exptl_crystal_density_diffrn 1.661
_exptl_crystal_density_method 'not measured'
_exptl_crystal_description needle
_exptl_crystal_F_000 808.00
_exptl_crystal_size_max 0.80
_exptl_crystal_size_mid 0.25
_exptl_crystal_size_min 0.05
_refine_diff_density_max 0.52
_refine_diff_density_min -0.52
_refine_ls_extinction_method none
_refine_ls_goodness_of_fit_obs 1.117
_refine_ls_hydrogen_treatment noref
_refine_ls_matrix_type full
_refine_ls_number_constraints 0
_refine_ls_number_parameters 343
_refine_ls_number_reflns 5333
_refine_ls_number_restraints 0
_refine_ls_R_factor_all 0.065
_refine_ls_R_factor_obs .042
_refine_ls_shift/esd_max 0.009
_refine_ls_structure_factor_coef F
_refine_ls_weighting_details 'w = 1/\s^2^(F)'
_refine_ls_weighting_scheme calc
_refine_ls_wR_factor_all 0.039
_refine_ls_wR_factor_obs .036
_reflns_number_observed 5333
_reflns_number_total 6382
_reflns_observed_criterion I>0.5\s(I)
_cod_data_source_file mu1349.cif
_cod_data_source_block I
_cod_depositor_comments
;
The following automatic conversions were performed:

'_atom_site_thermal_displace_type' tag value 'Uij' was replaced with
'Uani' value 70 times.

Automatic conversion script
Id: cif_fix_values 1646 2011-03-28 12:23:43Z adriana 

The following automatic conversions were performed:

'_refine_ls_weighting_scheme' value 'w = 1/\s^2^(F)' was changed to
'calc'. New tag '_refine_ls_weighting_details' was created. The value
of the new tag was set to 'w = 1/\s^2^(F)'.

Automatic conversion script
Id: cif_fix_values 3143 2015-03-26 13:38:13Z robertas 
;
_cod_original_cell_volume 1625.5(7)
_cod_original_formula_sum 'C14 H16 Cl2 N1 P1 Pd1'
_cod_database_code 2007106

loop_
_symmetry_equiv_pos_as_xyz
'  +x,  +y,  +z'
'  -x,  -y,  -z'

loop_
_atom_site_aniso_label
_atom_site_aniso_U_11
_atom_site_aniso_U_22
_atom_site_aniso_U_33
_atom_site_aniso_U_12
_atom_site_aniso_U_13
_atom_site_aniso_U_23
Pd(1) .0302(2) .0381(2) .0461(2) .00420(10) .00030(10) -.01310(10)
Pd(2) .0321(2) .0314(2) .0491(2) .00630(10) -.00680(10) -.01530(10)
Cl(1) .0497(6) .0996(10) .0669(8) .0125(6) -.0179(6) -.0327(7)
Cl(2) .0395(5) .0442(5) .0658(7) -.0002(4) .0123(5) -.0147(5)
Cl(3) .0428(6) .0838(8) .0950(9) .0118(6) -.0008(6) -.0566(8)
Cl(4) .0451(6) .0584(6) .0624(7) .0011(5) -.0145(5) -.0258(5)
P(1) .0393(5) .0407(5) .0459(6) .0051(4) .0053(5) -.0115(5)
P(2) .0381(5) .0409(6) .0583(7) .0098(4) -.0138(5) -.0226(5)
N(1) .035(2) .047(2) .048(2) .0040(10) .0000(10) -.010(2)
N(2) .044(2) .046(2) .061(2) .004(2) -.001(2) -.026(2)
C(1) .034(2) .061(3) .061(3) -.001(2) -.008(2) -.006(2)
C(2) .035(2) .059(3) .063(3) .006(2) .003(2) -.006(2)
C(3) .050(2) .046(2) .037(2) .002(2) .001(2) -.015(2)
C(4) .069(3) .049(3) .057(3) .011(2) .004(2) -.017(2)
C(5) .108(5) .051(3) .063(3) .020(3) .002(3) -.020(2)
C(6) .127(5) .046(3) .062(3) -.014(3) .004(3) -.017(2)
C(7) .078(4) .066(3) .070(3) -.028(3) .008(3) -.015(3)
C(8) .063(3) .053(3) .060(3) -.005(2) .006(2) -.018(2)
C(9) .065(3) .055(3) .062(3) -.011(2) .021(2) -.027(2)
C(10) .173(7) .079(4) .060(4) -.002(4) .004(4) -.032(3)
C(11) .270(10) .120(6) .069(4) -.057(7) .039(6) -.047(4)
C(12) .270(10) .123(7) .112(7) -.069(8) .085(8) -.085(6)
C(13) .290(10) .098(6) .169(9) -.008(7) .044(10) -.090(7)
C(14) .190(8) .073(4) .105(5) .002(5) .016(5) -.048(4)
C(15) .039(2) .086(4) .101(4) .006(2) .004(3) -.056(3)
C(16) .043(3) .068(3) .103(4) .027(2) -.018(3) -.043(3)
C(17) .045(2) .044(2) .041(2) .003(2) -.008(2) -.013(2)
C(18) .045(2) .056(3) .067(3) .002(2) -.017(2) -.016(2)
C(19) .052(3) .068(3) .078(4) -.015(2) -.015(3) -.005(3)
C(20) .074(3) .047(3) .062(3) -.011(2) -.014(3) -.009(2)
C(21) .062(3) .043(2) .062(3) .003(2) .003(2) -.014(2)
C(22) .048(2) .044(2) .060(3) .001(2) .005(2) -.014(2)
C(23) .072(3) .047(3) .066(3) .000(2) -.027(3) -.010(2)
C(24) .152(6) .068(4) .061(3) -.011(4) -.026(4) -.017(3)
C(25) .280(10) .103(6) .063(4) -.029(7) -.053(6) -.016(4)
C(26) .310(10) .122(7) .062(5) -.036(8) -.053(7) .003(5)
C(27) .270(10) .104(6) .097(6) -.051(7) -.061(7) .027(5)
C(28) .168(7) .075(4) .088(5) -.026(4) -.049(5) -.002(4)

loop_
_atom_site_label
_atom_site_fract_x
_atom_site_fract_y
_atom_site_fract_z
_atom_site_U_iso_or_equiv
_atom_site_thermal_displace_type
_atom_site_calc_flag
_atom_site_calc_attached_atom
Pd(1) .02768(3) -.05108(2) -.16268(2) .03804(8) Uani ? ?
Pd(2) -.01158(3) .40333(2) .12463(2) .03656(8) Uani ? ?
Cl(1) -.14130(10) -.01290(10) -.27062(8) .0694(4) Uani ? ?
Cl(2) -.19170(10) -.09122(8) -.05235(7) .0509(3) Uani ? ?
Cl(3) -.20240(10) .46780(10) .20854(9) .0679(4) Uani ? ?
Cl(4) -.21690(10) .35204(9) .04889(7) .0529(3) Uani ? ?
P(1) .25400(10) -.01777(9) -.24979(7) .0426(3) Uani ? ?
P(2) .19740(10) .43942(9) .18992(7) .0435(3) Uani ? ?
N(1) .1892(4) -.0852(3) -.0710(2) .0442(9) Uani ? ?
N(2) .1684(4) .3542(3) .0484(2) .0480(10) Uani ? ?
C(1) .3644(5) -.0514(4) -.0979(3) .0540(10) Uani ? ?
C(2) .4126(5) -.0786(4) -.1793(3) .0550(10) Uani ? ?
C(3) .3056(5) .1286(3) -.2890(2) .0440(10) Uani ? ?
C(4) .1834(6) .2076(4) -.2906(3) .0590(10) Uani ? ?
C(5) .2270(8) .3189(4) -.3178(3) .074(2) Uani ? ?
C(6) .3852(9) .3518(4) -.3443(3) .078(2) Uani ? ?
C(7) .5070(7) .2745(4) -.3440(3) .072(2) Uani ? ?
C(8) .4669(6) .1619(4) -.3156(3) .0590(10) Uani ? ?
C(9) .2782(6) -.0752(4) -.3372(3) .0600(10) Uani ? ?
C(10) .2716(10) -.0110(5) -.4168(4) .102(2) Uani ? ?
C(11) .2890(10) -.0585(7) -.4836(4) .151(4) Uani ? ?
C(12) .317(2) -.1678(8) -.4680(6) .163(4) Uani ? ?
C(13) .327(2) -.2307(7) -.3903(7) .177(5) Uani ? ?
C(14) .3040(10) -.1857(5) -.3232(5) .119(3) Uani ? ?
C(15) .3415(6) .3726(5) .0622(4) .070(2) Uani ? ?
C(16) .3621(6) .3626(4) .1504(4) .067(2) Uani ? ?
C(17) .2573(5) .5841(3) .1648(2) .0430(10) Uani ? ?
C(18) .4224(5) .6168(4) .1516(3) .0550(10) Uani ? ?
C(19) .4627(6) .7281(4) .1333(3) .068(2) Uani ? ?
C(20) .3415(6) .8062(4) .1279(3) .0620(10) Uani ? ?
C(21) .1781(6) .7740(4) .1407(3) .0560(10) Uani ? ?
C(22) .1346(5) .6627(3) .1592(3) .0510(10) Uani ? ?
C(23) .1819(6) .3881(4) .3022(3) .0620(10) Uani ? ?
C(24) .2073(9) .4530(5) .3527(4) .093(2) Uani ? ?
C(25) .1970(10) .4080(7) .4382(4) .149(4) Uani ? ?
C(26) .159(2) .3013(8) .4728(5) .168(4) Uani ? ?
C(27) .1250(10) .2358(7) .4240(5) .163(4) Uani ? ?
C(28) .1320(10) .2794(5) .3383(4) .112(3) Uani ? ?
H(1) .1492 -.0501 -.0290 .0501 Uani ? ?
H(2) .1867 -.1639 -.0457 .0501 Uani ? ?
H(3) .1543 .2761 .0545 .0555 Uani ? ?
H(4) .1519 .3921 -.0092 .0555 Uani ? ?
H(5) .3771 .0280 -.1070 .0609 Uani ? ?
H(6) .4368 -.0867 -.0563 .0609 Uani ? ?
H(7) .4137 -.1585 -.1691 .0630 Uani ? ?
H(8) .5205 -.0510 -.2020 .0630 Uani ? ?
H(9) .4141 .3215 .0434 .0804 Uani ? ?
H(10) .3774 .4465 .0298 .0804 Uani ? ?
H(11) .4705 .3916 .1555 .0783 Uani ? ?
H(12) .3588 .2860 .1807 .0783 Uani ? ?
H(13) .0663 .1843 -.2730 .0708 Uani ? ?
H(14) .1409 .3755 -.3188 .0851 Uani ? ?
H(15) .4161 .4310 -.3644 .0882 Uani ? ?
H(16) .6232 .2991 -.3628 .0845 Uani ? ?
H(17) .5547 .1070 -.3149 .0687 Uani ? ?
H(18) .2515 .0691 -.4277 .1199 Uani ? ?
H(19) .2760 -.0104 -.5417 .1683 Uani ? ?
H(20) .3268 -.1977 -.5161 .1801 Uani ? ?
H(21) .3435 -.3089 -.3840 .1986 Uani ? ?
H(22) .3086 -.2353 -.2650 .1363 Uani ? ?
H(23) .5084 .5607 .1558 .0634 Uani ? ?
H(24) .5801 .7518 .1253 .0789 Uani ? ?
H(25) .3688 .8861 .1151 .0710 Uani ? ?
H(26) .0883 .8295 .1366 .0646 Uani ? ?
H(27) .0160 .6393 .1685 .0582 Uani ? ?
H(28) .2336 .5323 .3288 .1112 Uani ? ?
H(29) .2242 .4528 .4751 .1617 Uani ? ?
H(30) .1473 .2688 .5335 .1758 Uani ? ?
H(31) .0800 .1575 .4500 .1850 Uani ? ?
H(32) .1096 .2310 .3014 .1304 Uani ? ?

loop_
_atom_type_symbol
_atom_type_scat_dispersion_real
_atom_type_scat_dispersion_imag
_atom_type_scat_source
C 0.003 0.002 'International Tables'
H 0.000 0.000 'International Tables'
Cl 0.148 0.159 'International Tables'
N 0.006 0.003 'International Tables'
P 0.102 0.094 'International Tables'
Pd -0.999 1.007 'International Tables'

loop_
_geom_angle_atom_site_label_1
_geom_angle_atom_site_label_2
_geom_angle_atom_site_label_3
_geom_angle
_geom_angle_publ_flag
Cl(1) Pd(1) Cl(2) 96.27(5) yes
Cl(1) Pd(1) P(1) 91.97(5) yes
Cl(1) Pd(1) N(1) 176.87(9) yes
Cl(2) Pd(1) P(1) 171.74(4) yes
Cl(2) Pd(1) N(1) 86.80(9) yes
P(1) Pd(1) N(1) 84.96(9) yes
Cl(3) Pd(2) Cl(4) 93.23(4) yes
Cl(3) Pd(2) P(2) 92.53(4) yes
Cl(3) Pd(2) N(2) 176.44(10) yes
Cl(4) Pd(2) P(2) 173.94(4) yes
Cl(4) Pd(2) N(2) 89.25(10) yes
P(2) Pd(2) N(2) 85.07(10) yes
Pd(1) P(1) C(2) 100.90(10) yes
Pd(1) P(1) C(3) 112.90(10) yes
Pd(1) P(1) C(9) 121.1(2) yes
C(2) P(1) C(3) 106.0(2) yes
C(2) P(1) C(9) 107.6(2) yes
C(3) P(1) C(9) 107.1(2) yes
Pd(2) P(2) C(16) 100.6(2) yes
Pd(2) P(2) C(17) 115.20(10) yes
Pd(2) P(2) C(23) 117.4(2) yes
C(16) P(2) C(17) 109.5(2) yes
C(16) P(2) C(23) 107.0(2) yes
C(17) P(2) C(23) 106.6(2) yes
Pd(1) N(1) C(1) 116.3(3) yes
Pd(2) N(2) C(15) 116.6(3) yes
N(1) C(1) C(2) 108.9(3) yes
P(1) C(2) C(1) 106.4(3) yes
P(1) C(3) C(4) 120.4(3) no
P(1) C(3) C(8) 120.0(3) no
C(4) C(3) C(8) 119.6(4) no
C(3) C(4) C(5) 119.3(5) no
C(4) C(5) C(6) 121.2(5) no
C(5) C(6) C(7) 120.1(5) no
C(6) C(7) C(8) 119.9(5) no
C(3) C(8) C(7) 119.9(5) no
P(1) C(9) C(10) 121.7(4) no
P(1) C(9) C(14) 119.1(5) no
C(10) C(9) C(14) 119.2(5) no
C(9) C(10) C(11) 120.3(6) no
C(10) C(11) C(12) 119.2(8) no
C(11) C(12) C(13) 120.8(7) no
C(12) C(13) C(14) 120.8(8) no
C(9) C(14) C(13) 119.7(7) no
N(2) C(15) C(16) 111.9(4) yes
P(2) C(16) C(15) 108.5(3) yes
P(2) C(17) C(18) 121.3(3) no
P(2) C(17) C(22) 118.9(3) no
C(18) C(17) C(22) 119.9(4) no
C(17) C(18) C(19) 119.4(4) no
C(18) C(19) C(20) 120.9(4) no
C(19) C(20) C(21) 119.7(4) no
C(20) C(21) C(22) 120.4(4) no
C(17) C(22) C(21) 119.7(4) no
P(2) C(23) C(24) 123.0(4) no
P(2) C(23) C(28) 118.5(4) no
C(24) C(23) C(28) 118.4(5) no
C(23) C(24) C(25) 120.2(6) no
C(24) C(25) C(26) 121.2(7) no
C(25) C(26) C(27) 119.9(7) no
C(26) C(27) C(28) 119.8(7) no
C(23) C(28) C(27) 120.2(6) no

loop_
_geom_bond_atom_site_label_1
_geom_bond_atom_site_label_2
_geom_bond_site_symmetry_1
_geom_bond_site_symmetry_2
_geom_bond_distance
_geom_bond_publ_flag
Pd(1) Cl(1) ? ? 2.2970(10) yes
Pd(1) Cl(2) ? ? 2.4000(10) yes
Pd(1) P(1) ? ? 2.2090(10) yes
Pd(1) N(1) ? ? 2.049(3) yes
Pd(2) Cl(3) ? ? 2.2890(10) yes
Pd(2) Cl(4) ? ? 2.3660(10) yes
Pd(2) P(2) ? ? 2.2010(10) yes
Pd(2) N(2) ? ? 2.056(3) yes
P(1) C(2) ? ? 1.831(4) yes
P(1) C(3) ? ? 1.813(4) yes
P(1) C(9) ? ? 1.795(4) yes
P(2) C(16) ? ? 1.821(4) yes
P(2) C(17) ? ? 1.809(4) yes
P(2) C(23) ? ? 1.803(5) yes
N(1) C(1) ? ? 1.479(5) yes
N(2) C(15) ? ? 1.468(6) yes
C(1) C(2) ? ? 1.511(6) yes
C(3) C(4) ? ? 1.389(6) no
C(3) C(8) ? ? 1.373(6) no
C(4) C(5) ? ? 1.384(7) no
C(5) C(6) ? ? 1.348(8) no
C(6) C(7) ? ? 1.374(8) no
C(7) C(8) ? ? 1.394(7) no
C(9) C(10) ? ? 1.360(7) no
C(9) C(14) ? ? 1.359(7) no
C(10) C(11) ? ? 1.401(8) no
C(11) C(12) ? ? 1.340(10) no
C(12) C(13) ? ? 1.330(10) no
C(13) C(14) ? ? 1.386(10) no
C(15) C(16) ? ? 1.468(7) yes
C(17) C(18) ? ? 1.382(6) no
C(17) C(22) ? ? 1.382(5) no
C(18) C(19) ? ? 1.383(6) no
C(19) C(20) ? ? 1.369(7) no
C(20) C(21) ? ? 1.367(6) no
C(21) C(22) ? ? 1.388(6) no
C(23) C(24) ? ? 1.353(7) no
C(23) C(28) ? ? 1.382(7) no
C(24) C(25) ? ? 1.381(8) no
C(25) C(26) ? ? 1.330(10) no
C(26) C(27) ? ? 1.350(10) no
C(27) C(28) ? ? 1.381(9) no

loop_
_geom_torsion_atom_site_label_1
_geom_torsion_atom_site_label_2
_geom_torsion_atom_site_label_3
_geom_torsion_atom_site_label_4
_geom_torsion
_geom_torsion_publ_flag
N(1) C(1) C(2) P(1) 51.6(4) yes
N(2) C(15) C(16) P(2) -45.8(5) yes
C(2) P(1) C(3) C(4) -133.5(4) yes
C(16) P(2) C(17) C(22) 155.5(4) yes
C(2) P(1) C(3) C(8) 45.0(4) yes
C(16) P(2) C(17) C(18) -24.7(5) yes
C(2) P(1) C(9) C(10) -136.1(5) yes
C(16) P(2) C(23) C(24) 119.0(5) yes
C(2) P(1) C(9) C(14) 43.8(6) yes
C(16) P(2) C(23) C(28) -65.1(5) yes
